data_7234998
loop_
_publ_author_name
'Prabusankar, Ganesan'
'Muthukumaran, Nirmala'
'Vaddamanu, Moulali'
'Raju, Gembali'
'Velappan, Kavitha'
'Sathyanarayana, Arruri'
'Masaya, Yamane'
'Sugiyama, Shohei'
'Hisano, Kyohei'
'Tsutsumi, Osamu'

_publ_section_title
;
 Blue-emitting acridine-tagged silver(i)-bis-N-heterocyclic carbene
;
_journal_issue 13
_journal_name_full 'RSC Advances'
_journal_page_first 7543
_journal_paper_doi 10.1039/C9RA00281B
_journal_volume 9
_journal_year 2019
_chemical_formula_moiety 'C27 H29 Ag N5, F6 P'
_chemical_formula_sum 'C27 H29 Ag F6 N5 P'
_chemical_formula_weight 676.40
_space_group_crystal_system monoclinic
_space_group_IT_number 14
_space_group_name_Hall '-P 2yn'
_space_group_name_H-M_alt 'P 1 21/n 1'
_symmetry_Int_Tables_number 14
_atom_sites_solution_primary iterative
_audit_creation_date 2018-07-11
_audit_creation_method
;
Olex2 1.2
(compiled 2018.05.18 svn.r3508 for OlexSys, GUI svn.r5497)
;
_audit_update_record
;
2018-11-15 deposited with the CCDC.	2019-02-18 downloaded from the CCDC.
;
_cell_angle_alpha 90
_cell_angle_beta 97.833(2)
_cell_angle_gamma 90
_cell_formula_units_Z 4
_cell_length_a 7.76382(19)
_cell_length_b 15.1103(4)
_cell_length_c 24.2613(6)
_cell_measurement_reflns_used 4866
_cell_measurement_temperature 298
_cell_measurement_theta_max 69.7460
_cell_measurement_theta_min 4.6790
_cell_volume 2819.63(12)
_computing_cell_refinement 'CrysAlisPro 1.171.38.46 (Rigaku OD, 2015)'
_computing_data_collection 'CrysAlisPro 1.171.38.46 (Rigaku OD, 2015)'
_computing_data_reduction 'CrysAlisPro 1.171.38.46 (Rigaku OD, 2015)'
_computing_molecular_graphics 'Olex2 (Dolomanov et al., 2009)'
_computing_publication_material 'Olex2 (Dolomanov et al., 2009)'
_computing_structure_refinement 'olex2.refine (Bourhis et al., 2015)'
_computing_structure_solution 'olex2.solve (Bourhis et al., 2015)'
_diffrn_ambient_temperature 298.0
_diffrn_detector 'CCD plate'
_diffrn_detector_area_resol_mean 16.1293
_diffrn_detector_type Eos
_diffrn_measured_fraction_theta_full 0.9830
_diffrn_measured_fraction_theta_max 0.9830
_diffrn_measurement_details
;
List of Runs (angles in degrees, time in seconds):

  # Type    Start    End  Width  t~exp~   \w     \q     \k     \f   Frames
#--------------------------------------------------------------------------
  1  \w     13.00  65.00   1.00    1.00    --    0.00  57.00  90.00   52
  2  \w     38.00  64.00   1.00    1.75    --   54.00  57.00   0.00   26
  3  \w     70.00 120.00   1.00    1.75    --   54.00  57.00 -30.00   50
  4  \w     88.00 113.00   1.00    1.75    --   54.00  57.00   0.00   25
  5  \w     82.00 174.00   1.00    1.75    --  108.00  38.00  90.00   92
  6  \w    138.00 175.00   1.00    1.75    --  108.00 111.00  60.00   37
  7  \w    111.00 137.00   1.00    1.75    --  108.00 178.00  90.00   26
  8  \w    107.00 133.00   1.00    1.75    --  108.00 111.00 178.00   26
  9  \w     33.00  64.00   1.00    1.75    --   54.00  57.00 -30.00   31
 10  \w     47.00 131.00   1.00    1.75    --  108.00 -50.00 -90.00   84
 11  \w     52.00 123.00   1.00    1.75    --  108.00 -50.00   0.00   71
 12  \w     51.00 113.00   1.00    1.75    --  108.00-111.00-120.00   62
 13  \w     49.00  86.00   1.00    1.75    --   54.00 -77.00-180.00   37
 14  \w     -7.00  58.00   1.00    1.75    --   54.00 -77.00  30.00   65
 15  \w     49.00  86.00   1.00    1.75    --  108.00-111.00  60.00   37
 16  \w    -15.00  62.00   1.00    1.75    --   54.00 -77.00 150.00   77
 17  \w    -23.00  20.00   1.00    1.00    --    0.00 -57.00-120.00   43
 18  \w     62.00 147.00   1.00    1.75    --  108.00 178.00-120.00   85
;
_diffrn_measurement_device 'four-circle diffractometer'
_diffrn_measurement_device_type 'SuperNova, Dual, Cu at zero, Eos'
_diffrn_measurement_method '\w scans'
_diffrn_orient_matrix_type 'CrysAlisPro convention (1999,Acta A55,543-557)'
_diffrn_orient_matrix_UB_11 0.0329408000
_diffrn_orient_matrix_UB_12 -0.0714695000
_diffrn_orient_matrix_UB_13 -0.0425910000
_diffrn_orient_matrix_UB_21 0.0144846000
_diffrn_orient_matrix_UB_22 -0.0706970000
_diffrn_orient_matrix_UB_23 0.0461788000
_diffrn_orient_matrix_UB_31 -0.1970600000
_diffrn_orient_matrix_UB_32 -0.0170808000
_diffrn_orient_matrix_UB_33 -0.0126404000
_diffrn_radiation_monochromator mirror
_diffrn_radiation_probe x-ray
_diffrn_radiation_type 'Cu K\a'
_diffrn_radiation_wavelength 1.54184
_diffrn_reflns_av_R_equivalents 0.0248
_diffrn_reflns_av_unetI/netI 0.0325
_diffrn_reflns_limit_h_max 5
_diffrn_reflns_limit_h_min -9
_diffrn_reflns_limit_k_max 18
_diffrn_reflns_limit_k_min -18
_diffrn_reflns_limit_l_max 29
_diffrn_reflns_limit_l_min -29
_diffrn_reflns_number 10683
_diffrn_reflns_theta_full 69.8721
_diffrn_reflns_theta_max 69.87
_diffrn_reflns_theta_min 3.45
_diffrn_source 'micro-focus sealed X-ray tube'
_diffrn_source_type 'SuperNova (Cu) X-ray Source'
_exptl_absorpt_coefficient_mu 6.864
_exptl_absorpt_correction_T_max 1.00000
_exptl_absorpt_correction_T_min 0.55952
_exptl_absorpt_correction_type multi-scan
_exptl_absorpt_process_details
;
CrysAlisPro 1.171.38.46 (Rigaku Oxford Diffraction, 2015)
Empirical absorption correction using spherical harmonics,
 implemented in SCALE3 ABSPACK scaling algorithm.
;
_exptl_crystal_colour 'clear light colourless'
_exptl_crystal_colour_lustre clear
_exptl_crystal_colour_modifier light
_exptl_crystal_colour_primary colourless
_exptl_crystal_density_diffrn 1.5933
_exptl_crystal_density_method 'not measured'
_exptl_crystal_description needle
_exptl_crystal_F_000 1374.3970
_exptl_crystal_size_max 0.28
_exptl_crystal_size_mid 0.2
_exptl_crystal_size_min 0.16
_refine_diff_density_max 1.0574
_refine_diff_density_min -0.6643
_refine_diff_density_rms 0.1000
_refine_ls_d_res_high 0.8211
_refine_ls_d_res_low 12.7923
_refine_ls_goodness_of_fit_ref 1.0462
_refine_ls_hydrogen_treatment constr
_refine_ls_matrix_type full
_refine_ls_number_constraints 48
_refine_ls_number_parameters 365
_refine_ls_number_reflns 5251
_refine_ls_number_restraints 0
_refine_ls_restrained_S_all 1.0462
_refine_ls_R_factor_all 0.0630
_refine_ls_R_factor_gt 0.0536
_refine_ls_shift/su_max 0.0001
_refine_ls_shift/su_mean 0.0000
_refine_ls_structure_factor_coef Fsqd
_refine_ls_weighting_details 'w=1/[\s^2^(Fo^2^)+(0.0992P)^2^+2.2882P] where P=(Fo^2^+2Fc^2^)/3'
_refine_ls_weighting_scheme calc
_refine_ls_wR_factor_gt 0.1528
_refine_ls_wR_factor_ref 0.1647
_reflns_Friedel_coverage 0.0
_reflns_limit_h_max 8
_reflns_limit_h_min -9
_reflns_limit_k_max 18
_reflns_limit_k_min 0
_reflns_limit_l_max 29
_reflns_limit_l_min -7
_reflns_number_gt 4326
_reflns_number_total 5251
_reflns_threshold_expression I>=2u(I)
_cod_data_source_file c9ra00281b2.cif
_cod_data_source_block 2
_cod_original_sg_symbol_Hall '-P 2ybc (x-z,y,z)'
_cod_database_code 7234998
_chemical_oxdiff_formula 'C20 H20 N3 Ag'
_reflns_odcompleteness_completeness 99.75
_reflns_odcompleteness_iscentric 1
_reflns_odcompleteness_theta 66.97
_olex2_refinement_description
;
1. Fixed Uiso
 At 1.2 times of:
  All C(H) groups, All C(H,H) groups
 At 1.5 times of:
  All C(H,H,H) groups
2.a Ternary CH refined with riding coordinates:
 C22(H22), C25(H25)
2.b Secondary CH2 refined with riding coordinates:
 C21(H21a,H21b), C7(H7a,H7b)
2.c Aromatic/amide H refined with riding coordinates:
 C9(H9), C10(H10), C11(H11), C18(H18), C17(H17), C16(H16), C14(H14), C5(H5),
 C6(H6), C3(H3), C2(H2)
2.d Idealised Me refined as rotating group:
 C23(H23a,H23b,H23c), C24(H24a,H24b,H24c), C26(H26a,H26b,H26c), C27(H27a,H27b,
 H27c)
;
_olex2_submission_special_instructions 'No special instructions were received'
_oxdiff_exptl_absorpt_empirical_details
;
Empirical correction (ABSPACK) includes:
- Absorption correction using spherical harmonics
- Frame scaling
;
_oxdiff_exptl_absorpt_empirical_full_max 1.772
_oxdiff_exptl_absorpt_empirical_full_min 0.690

loop_
_space_group_symop_id
_space_group_symop_operation_xyz
1 x,y,z
2 -x+1/2,y+1/2,-z+1/2
3 -x,-y,-z
4 x-1/2,-y-1/2,z-1/2

loop_
_atom_site_label
_atom_site_type_symbol
_atom_site_fract_x
_atom_site_fract_y
_atom_site_fract_z
_atom_site_U_iso_or_equiv
_atom_site_adp_type
_atom_site_occupancy
_atom_site_refinement_flags_posn
Ag1 Ag 0.14889(4) 0.73230(3) 0.562857(14) 0.05591(17) Uani 1.000000 .
N4 N 0.4006(5) 0.8238(3) 0.65404(17) 0.0628(11) Uani 1.000000 .
N1 N 0.0823(5) 0.7078(3) 0.43676(16) 0.0538(9) Uani 1.000000 .
N5 N 0.2959(4) 0.9087(3) 0.50831(15) 0.0494(8) Uani 1.000000 .
C4 C 0.2638(7) 0.7705(3) 0.6415(2) 0.0591(12) Uani 1.000000 .
N3 N 0.2106(7) 0.7495(4) 0.6902(2) 0.0758(14) Uani 1.000000 .
C20 C 0.2046(5) 0.9276(3) 0.4583(2) 0.0518(10) Uani 1.000000 .
C1 C 0.0275(6) 0.6913(3) 0.48585(19) 0.0520(10) Uani 1.000000 .
C12 C 0.2753(6) 1.0639(3) 0.5342(2) 0.0593(12) Uani 1.000000 .
C19 C 0.1716(6) 0.8590(4) 0.4170(2) 0.0573(11) Uani 1.000000 .
C13 C 0.3322(6) 0.9745(3) 0.5453(2) 0.0525(10) Uani 1.000000 .
C11 C 0.3226(8) 1.1307(4) 0.5746(3) 0.0760(16) Uani 1.000000 .
C5 C 0.3133(11) 0.7916(6) 0.7327(3) 0.101(2) Uani 1.000000 .
C6 C 0.4315(9) 0.8379(5) 0.7109(2) 0.092(2) Uani 1.000000 .
C10 C 0.4209(8) 1.1121(4) 0.6221(3) 0.0769(16) Uani 1.000000 .
C8 C 0.4363(6) 0.9568(3) 0.5975(2) 0.0563(11) Uani 1.000000 .
N2 N -0.1153(5) 0.6403(3) 0.47348(17) 0.0565(9) Uani 1.000000 .
C15 C 0.1427(6) 1.0153(4) 0.4439(2) 0.0593(12) Uani 1.000000 .
C22 C -0.2166(8) 0.6043(4) 0.5157(3) 0.0733(15) Uani 1.000000 .
C3 C -0.1472(7) 0.6251(4) 0.4174(2) 0.0700(14) Uani 1.000000 .
C14 C 0.1772(7) 1.0811(4) 0.4825(3) 0.0669(14) Uani 1.000000 .
C2 C -0.0223(7) 0.6662(4) 0.3943(2) 0.0689(14) Uani 1.000000 .
C9 C 0.4815(8) 1.0255(4) 0.6339(3) 0.0731(15) Uani 1.000000 .
C18 C 0.0894(7) 0.8805(5) 0.3656(2) 0.0734(15) Uani 1.000000 .
C17 C 0.0251(8) 0.9673(5) 0.3519(3) 0.0820(18) Uani 1.000000 .
C16 C 0.0515(7) 1.0324(5) 0.3901(3) 0.0758(17) Uani 1.000000 .
C23 C -0.3671(11) 0.6626(5) 0.5218(4) 0.115(3) Uani 1.000000 .
C24 C -0.2564(10) 0.5094(5) 0.5074(4) 0.107(3) Uani 1.000000 .
P1 P 0.3866(3) 0.5409(3) 0.31849(10) 0.1310(11) Uani 1.000000 .
F3 F 0.4331(10) 0.5780(8) 0.3760(3) 0.213(4) Uani 1.000000 .
F2 F 0.2787(18) 0.6281(11) 0.3092(4) 0.326(8) Uani 1.000000 .
F4 F 0.5522(8) 0.5676(6) 0.2965(3) 0.173(3) Uani 1.000000 .
F6 F 0.2241(10) 0.5003(9) 0.3440(4) 0.264(6) Uani 1.000000 .
F1 F 0.3136(15) 0.5233(14) 0.2636(5) 0.418(13) Uani 1.000000 .
F5 F 0.476(2) 0.4613(9) 0.3314(11) 0.490(16) Uani 1.000000 .
C21 C 0.2304(7) 0.7663(3) 0.4295(2) 0.0579(12) Uani 1.000000 .
C7 C 0.4975(6) 0.8647(4) 0.6130(2) 0.0600(12) Uani 1.000000 .
H9 H 0.5537(8) 1.0144(4) 0.6670(3) 0.0877(18) Uiso 1.000000 R
H10 H 0.4502(8) 1.1568(4) 0.6481(3) 0.0922(19) Uiso 1.000000 R
H11 H 0.2839(8) 1.1884(4) 0.5676(3) 0.091(2) Uiso 1.000000 R
H18 H 0.0745(7) 0.8368(5) 0.3384(2) 0.0881(19) Uiso 1.000000 R
H17 H -0.0347(8) 0.9789(5) 0.3167(3) 0.098(2) Uiso 1.000000 R
H16 H 0.0097(7) 1.0890(5) 0.3812(3) 0.091(2) Uiso 1.000000 R
H14 H 0.1350(7) 1.1379(4) 0.4743(3) 0.0803(17) Uiso 1.000000 R
H5 H 0.3017(11) 0.7882(6) 0.7703(3) 0.121(3) Uiso 1.000000 R
H6 H 0.5183(9) 0.8730(5) 0.7299(2) 0.110(3) Uiso 1.000000 R
H22 H -0.1397(8) 0.6082(4) 0.5511(3) 0.0880(18) Uiso 1.000000 R
H3 H -0.2387(7) 0.5923(4) 0.3989(2) 0.0840(17) Uiso 1.000000 R
H2 H -0.0089(7) 0.6665(4) 0.3568(2) 0.0827(17) Uiso 1.000000 R
H23a H -0.3257(11) 0.7196(17) 0.535(3) 0.172(5) Uiso 1.000000 GR
H23b H -0.438(5) 0.669(4) 0.4864(8) 0.172(5) Uiso 1.000000 GR
H23c H -0.435(6) 0.637(3) 0.548(2) 0.172(5) Uiso 1.000000 GR
H24a H -0.311(7) 0.4998(7) 0.4700(9) 0.160(4) Uiso 1.000000 GR
H24b H -0.1506(13) 0.4758(6) 0.514(3) 0.160(4) Uiso 1.000000 GR
H24c H -0.333(7) 0.4908(11) 0.5331(18) 0.160(4) Uiso 1.000000 GR
H21a H 0.3134(7) 0.7656(3) 0.4633(2) 0.0695(14) Uiso 1.000000 R
H21b H 0.2885(7) 0.7442(3) 0.3994(2) 0.0695(14) Uiso 1.000000 R
H7a H 0.6199(6) 0.8665(4) 0.6279(2) 0.0720(14) Uiso 1.000000 R
H7b H 0.4853(6) 0.8283(4) 0.5797(2) 0.0720(14) Uiso 1.000000 R
C25 C 0.0677(9) 0.6875(6) 0.6972(3) 0.097(2) Uani 1.000000 .
C26 C 0.1325(13) 0.6058(7) 0.7192(6) 0.158(5) Uani 1.000000 .
C27 C -0.0893(14) 0.7297(7) 0.7045(9) 0.242(11) Uani 1.000000 .
H25 H 0.0375(9) 0.6696(6) 0.6583(3) 0.117(3) Uiso 1.000000 R
H26a H 0.192(11) 0.576(3) 0.6923(16) 0.237(7) Uiso 1.000000 GR
H26b H 0.212(10) 0.6160(8) 0.753(2) 0.237(7) Uiso 1.000000 GR
H26c H 0.0377(19) 0.570(3) 0.728(4) 0.237(7) Uiso 1.000000 GR
H27a H -0.073(7) 0.7927(8) 0.704(8) 0.363(16) Uiso 1.000000 GR
H27b H -0.178(6) 0.713(10) 0.675(4) 0.363(16) Uiso 1.000000 GR
H27c H -0.124(13) 0.712(10) 0.739(4) 0.363(16) Uiso 1.000000 GR

loop_
_atom_site_aniso_label
_atom_site_aniso_U_11
_atom_site_aniso_U_22
_atom_site_aniso_U_33
_atom_site_aniso_U_12
_atom_site_aniso_U_13
_atom_site_aniso_U_23
Ag1 0.0552(2) 0.0580(3) 0.0530(2) -0.00284(15) 0.00190(15) 0.00068(14)
N4 0.057(2) 0.075(3) 0.053(2) -0.006(2) -0.0056(17) 0.004(2)
N1 0.055(2) 0.054(2) 0.051(2) -0.0006(18) 0.0066(17) -0.0053(17)
N5 0.0436(18) 0.050(2) 0.056(2) 0.0005(16) 0.0117(15) 0.0045(17)
C4 0.058(3) 0.063(3) 0.054(3) 0.000(2) -0.000(2) 0.012(2)
N3 0.073(3) 0.092(4) 0.060(3) -0.012(3) 0.000(2) 0.015(2)
C20 0.041(2) 0.057(3) 0.059(3) -0.0025(19) 0.0131(18) 0.011(2)
C1 0.059(3) 0.039(2) 0.059(3) 0.000(2) 0.008(2) -0.0022(19)
C12 0.051(3) 0.051(3) 0.080(3) 0.000(2) 0.023(2) 0.002(2)
C19 0.050(2) 0.068(3) 0.054(2) -0.004(2) 0.0095(19) 0.009(2)
C13 0.047(2) 0.049(2) 0.064(3) -0.0029(19) 0.019(2) 0.002(2)
C11 0.086(4) 0.048(3) 0.103(5) -0.003(3) 0.046(4) -0.005(3)
C5 0.109(5) 0.141(7) 0.049(3) -0.035(5) -0.006(3) 0.008(4)
C6 0.096(5) 0.121(6) 0.053(3) -0.034(4) -0.009(3) -0.000(3)
C10 0.086(4) 0.066(4) 0.085(4) -0.012(3) 0.031(3) -0.019(3)
C8 0.053(3) 0.062(3) 0.057(3) -0.009(2) 0.018(2) -0.003(2)
N2 0.055(2) 0.049(2) 0.065(2) -0.0031(18) 0.0061(18) -0.0034(18)
C15 0.043(2) 0.062(3) 0.075(3) 0.001(2) 0.016(2) 0.021(3)
C22 0.070(3) 0.068(3) 0.083(4) -0.013(3) 0.014(3) 0.006(3)
C3 0.071(3) 0.064(3) 0.071(3) -0.011(3) -0.006(3) -0.009(3)
C14 0.058(3) 0.054(3) 0.095(4) 0.010(2) 0.030(3) 0.017(3)
C2 0.077(3) 0.071(3) 0.055(3) -0.010(3) -0.003(2) -0.008(2)
C9 0.070(3) 0.074(4) 0.079(4) -0.018(3) 0.023(3) -0.016(3)
C18 0.064(3) 0.094(4) 0.061(3) -0.013(3) 0.002(2) 0.011(3)
C17 0.067(3) 0.099(5) 0.076(4) -0.006(3) -0.003(3) 0.039(4)
C16 0.058(3) 0.079(4) 0.091(4) 0.001(3) 0.010(3) 0.037(4)
C23 0.124(6) 0.067(4) 0.173(8) 0.019(4) 0.091(6) 0.016(5)
C24 0.094(5) 0.065(4) 0.170(8) 0.013(4) 0.050(5) 0.034(5)
P1 0.0720(12) 0.229(4) 0.0900(14) 0.0076(16) 0.0019(10) -0.0354(17)
F3 0.161(6) 0.339(13) 0.136(5) -0.066(7) 0.010(4) -0.018(7)
F2 0.308(13) 0.50(2) 0.187(9) 0.176(16) 0.088(9) 0.069(12)
F4 0.124(4) 0.246(8) 0.155(5) -0.030(5) 0.037(4) 0.021(5)
F6 0.136(5) 0.449(17) 0.221(8) -0.113(8) 0.069(6) -0.120(10)
F1 0.204(8) 0.83(4) 0.215(10) -0.090(14) 0.023(7) -0.319(16)
F5 0.332(15) 0.246(12) 0.99(4) 0.163(12) 0.43(2) 0.29(2)
C21 0.050(3) 0.066(3) 0.059(3) -0.003(2) 0.011(2) -0.004(2)
C7 0.041(2) 0.072(3) 0.065(3) -0.000(2) 0.001(2) 0.003(2)
C25 0.086(4) 0.115(6) 0.089(5) -0.022(4) 0.007(4) 0.038(4)
C26 0.125(7) 0.098(7) 0.255(14) -0.007(6) 0.038(8) 0.044(8)
C27 0.080(7) 0.115(9) 0.55(4) 0.004(6) 0.097(13) 0.040(13)

loop_
_atom_type_symbol
_atom_type_scat_dispersion_real
_atom_type_scat_dispersion_imag
_atom_type_scat_Cromer_Mann_a1
_atom_type_scat_Cromer_Mann_a2
_atom_type_scat_Cromer_Mann_a3
_atom_type_scat_Cromer_Mann_a4
_atom_type_scat_Cromer_Mann_b1
_atom_type_scat_Cromer_Mann_b2
_atom_type_scat_Cromer_Mann_b3
_atom_type_scat_Cromer_Mann_b4
_atom_type_scat_Cromer_Mann_c
_atom_type_scat_source
_atom_type_scat_dispersion_source
C 0.01920 0.00962 2.31000 1.02000 1.58860 0.86500 20.84390 10.20750 0.56870 51.65120 0.215599998832 'International Tables Volume C Table 6.1.1.4 (pp. 500-502)' 'Henke, Gullikson and Davis, At. Data and Nucl. Data Tables, 1993, 54, 2'
Ag 0.17563 4.27121 19.28080 16.68850 4.80450 1.04630 0.64460 7.47260 24.66050 99.81560 5.17899990082 'International Tables Volume C Table 6.1.1.4 (pp. 500-502)' 'Henke, Gullikson and Davis, At. Data and Nucl. Data Tables, 1993, 54, 2'
F 0.07537 0.05506 3.53920 2.64120 1.51700 1.02430 10.28250 4.29440 0.26150 26.14760 0.277599990368 'International Tables Volume C Table 6.1.1.4 (pp. 500-502)' 'Henke, Gullikson and Davis, At. Data and Nucl. Data Tables, 1993, 54, 2'
H 0.00000 0.00000 0.49300 0.32291 0.14019 0.04081 10.51090 26.12570 3.14236 57.79970 0.0030380000826 'International Tables Volume C Table 6.1.1.4 (pp. 500-502)' 'Henke, Gullikson and Davis, At. Data and Nucl. Data Tables, 1993, 54, 2'
N 0.03256 0.01839 12.21260 3.13220 2.01250 1.16630 0.00570 9.89330 28.99750 0.58260 -11.5290002823 'International Tables Volume C Table 6.1.1.4 (pp. 500-502)' 'Henke, Gullikson and Davis, At. Data and Nucl. Data Tables, 1993, 54, 2'
P 0.30360 0.43703 6.43450 4.17910 1.78000 1.49080 1.90670 27.15700 0.52600 68.16450 1.11489999294 'International Tables Volume C Table 6.1.1.4 (pp. 500-502)' 'Henke, Gullikson and Davis, At. Data and Nucl. Data Tables, 1993, 54, 2'

loop_
_geom_angle_atom_site_label_1
_geom_angle_atom_site_label_2
_geom_angle_atom_site_label_3
_geom_angle
C1 Ag1 C4 177.80(19)
C6 N4 C4 110.2(5)
C7 N4 C4 124.4(4)
C7 N4 C6 125.3(5)
C2 N1 C1 110.7(4)
C21 N1 C1 124.2(4)
C21 N1 C2 125.0(4)
C13 N5 C20 118.7(4)
N4 C4 Ag1 127.4(4)
N3 C4 Ag1 126.8(4)
N3 C4 N4 105.8(5)
C5 N3 C4 109.6(5)
C25 N3 C4 125.2(6)
C25 N3 C5 125.2(6)
C19 C20 N5 119.6(4)
C15 C20 N5 122.1(5)
C15 C20 C19 118.2(4)
N1 C1 Ag1 125.8(3)
N2 C1 Ag1 129.1(3)
N2 C1 N1 105.0(4)
C11 C12 C13 119.7(5)
C14 C12 C13 117.3(5)
C14 C12 C11 123.0(5)
C18 C19 C20 118.9(5)
C21 C19 C20 120.9(4)
C21 C19 C18 120.1(5)
C12 C13 N5 122.7(5)
C8 C13 N5 119.6(4)
C8 C13 C12 117.6(5)
C10 C11 C12 120.9(6)
C6 C5 N3 108.0(6)
C5 C6 N4 106.4(6)
C9 C10 C11 120.8(6)
C9 C8 C13 119.4(5)
C7 C8 C13 121.0(4)
C7 C8 C9 119.7(5)
C22 N2 C1 123.7(4)
C3 N2 C1 110.4(4)
C3 N2 C22 125.8(5)
C14 C15 C20 118.5(5)
C16 C15 C20 119.9(6)
C16 C15 C14 121.6(5)
C23 C22 N2 110.6(5)
C24 C22 N2 112.7(5)
C24 C22 C23 115.8(6)
C2 C3 N2 107.2(5)
C15 C14 C12 120.7(5)
C3 C2 N1 106.6(5)
C8 C9 C10 121.5(6)
C17 C18 C19 122.6(6)
C16 C17 C18 119.6(5)
C17 C16 C15 120.6(6)
F2 P1 F3 82.8(6)
F4 P1 F3 96.9(4)
F4 P1 F2 100.9(7)
F6 P1 F3 83.5(4)
F6 P1 F2 86.8(7)
F6 P1 F4 172.3(7)
F1 P1 F3 165.8(9)
F1 P1 F2 83.3(9)
F1 P1 F4 88.2(6)
F1 P1 F6 93.2(7)
F5 P1 F3 93.6(11)
F5 P1 F2 174.6(8)
F5 P1 F4 83.6(5)
F5 P1 F6 88.8(7)
F5 P1 F1 100.1(13)
C19 C21 N1 111.4(4)
C8 C7 N4 112.7(4)
C26 C25 N3 111.3(7)
C27 C25 N3 113.7(8)
C27 C25 C26 128.3(9)

loop_
_geom_bond_atom_site_label_1
_geom_bond_atom_site_label_2
_geom_bond_distance
Ag1 C4 2.074(5)
Ag1 C1 2.069(5)
N4 C4 1.335(7)
N4 C6 1.383(7)
N4 C7 1.464(6)
N1 C1 1.341(6)
N1 C2 1.375(6)
N1 C21 1.480(7)
N5 C20 1.349(6)
N5 C13 1.343(6)
C4 N3 1.343(7)
N3 C5 1.371(9)
N3 C25 1.480(9)
C20 C19 1.440(7)
C20 C15 1.437(7)
C1 N2 1.350(6)
C12 C13 1.435(7)
C12 C11 1.421(8)
C12 C14 1.401(8)
C19 C18 1.360(7)
C19 C21 1.492(7)
C13 C8 1.433(7)
C11 C10 1.323(9)
C5 C6 1.321(9)
C10 C9 1.407(9)
C8 C9 1.376(8)
C8 C7 1.501(8)
N2 C22 1.477(7)
N2 C3 1.368(7)
C15 C14 1.366(8)
C15 C16 1.422(8)
C22 C23 1.487(9)
C22 C24 1.475(10)
C3 C2 1.338(8)
C18 C17 1.428(9)
C17 C16 1.348(10)
P1 F3 1.501(8)
P1 F2 1.562(13)
P1 F4 1.512(6)
P1 F6 1.601(8)
P1 F1 1.399(9)
P1 F5 1.403(11)
C25 C26 1.410(12)
C25 C27 1.408(13)
